data_7040555
loop_
_publ_author_name
'Sakurai, Takahiro'
'Saiki, Ryo'
'Wei, Rong Jia'
'Newton, Graham N.'
'Shiga, Takuya'
'Oshio, Hiroki'

_publ_section_title
;
 Oxalate-bridged heterometallic chains with monocationic dabco
 derivatives.
;
_journal_issue 41
_journal_name_full 'Dalton transactions (Cambridge, England : 2003)'
_journal_page_first 16182
_journal_page_last 16189
_journal_paper_doi 10.1039/c6dt02955h
_journal_volume 45
_journal_year 2016
_chemical_formula_moiety 'C6 Cr O14 Zn, C6 H13 N2, 2(C H4 O), 2(H2 O)'
_chemical_formula_sum 'C14 H29 Cr N2 O18 Zn'
_chemical_formula_weight 630.76
_space_group_crystal_system monoclinic
_space_group_IT_number 9
_space_group_name_Hall 'C -2yc'
_space_group_name_H-M_alt 'C 1 c 1'
_symmetry_space_group_name_Hall 'C -2yc'
_symmetry_space_group_name_H-M 'C 1 c 1'
_atom_sites_solution_hydrogens mixed
_audit_creation_method SHELXL-2014/7
_audit_update_record
;
2016-08-31 deposited with the CCDC.
2016-09-05 downloaded from the CCDC.
;
_cell_angle_alpha 90
_cell_angle_beta 97.246(5)
_cell_angle_gamma 90
_cell_formula_units_Z 4
_cell_length_a 14.632(5)
_cell_length_b 11.548(5)
_cell_length_c 15.017(5)
_cell_measurement_reflns_used 3202
_cell_measurement_temperature 100(2)
_cell_measurement_theta_max 28.96
_cell_measurement_theta_min 2.25
_cell_volume 2517.2(16)
_computing_cell_refinement 'Bruker SAINT'
_computing_data_collection 'Bruker APEX2'
_computing_data_reduction 'Bruker SAINT'
_computing_molecular_graphics 'Bruker SHELXTL'
_computing_publication_material 'Bruker SHELXTL'
_computing_structure_refinement 'SHELXL-2014/7 (Sheldrick, 2014)'
_computing_structure_solution 'SHELXL-2014/7 (Sheldrick, 2014)'
_diffrn_ambient_temperature 100(2)
_diffrn_measured_fraction_theta_full 0.998
_diffrn_measured_fraction_theta_max 0.987
_diffrn_measurement_device_type 'Bruker APEX-II CCD'
_diffrn_measurement_method '\f and \w scans'
_diffrn_radiation_type MoK\a
_diffrn_radiation_wavelength 0.71069
_diffrn_reflns_av_R_equivalents 0.0444
_diffrn_reflns_av_unetI/netI 0.0741
_diffrn_reflns_Laue_measured_fraction_full 0.998
_diffrn_reflns_Laue_measured_fraction_max 0.987
_diffrn_reflns_limit_h_max 18
_diffrn_reflns_limit_h_min -18
_diffrn_reflns_limit_k_max 8
_diffrn_reflns_limit_k_min -14
_diffrn_reflns_limit_l_max 19
_diffrn_reflns_limit_l_min -19
_diffrn_reflns_number 6673
_diffrn_reflns_point_group_measured_fraction_full 0.998
_diffrn_reflns_point_group_measured_fraction_max 0.987
_diffrn_reflns_theta_full 25.240
_diffrn_reflns_theta_max 27.442
_diffrn_reflns_theta_min 2.254
_exptl_absorpt_coefficient_mu 1.469
_exptl_absorpt_correction_T_max 0.5911
_exptl_absorpt_correction_T_min 0.5911
_exptl_absorpt_correction_type empirical
_exptl_absorpt_process_details SADABS
_exptl_crystal_colour purple
_exptl_crystal_density_diffrn 1.664
_exptl_crystal_density_method 'not measured'
_exptl_crystal_description plates
_exptl_crystal_F_000 1300
_exptl_crystal_size_max 0.400
_exptl_crystal_size_mid 0.400
_exptl_crystal_size_min 0.400
_refine_diff_density_max 0.867
_refine_diff_density_min -0.717
_refine_diff_density_rms 0.105
_refine_ls_abs_structure_details
;
 Refined as an inversion twin.
;
_refine_ls_abs_structure_Flack 0.050(13)
_refine_ls_extinction_method none
_refine_ls_goodness_of_fit_ref 1.018
_refine_ls_hydrogen_treatment mixed
_refine_ls_matrix_type full
_refine_ls_number_parameters 342
_refine_ls_number_reflns 4954
_refine_ls_number_restraints 8
_refine_ls_restrained_S_all 1.018
_refine_ls_R_factor_all 0.0378
_refine_ls_R_factor_gt 0.0374
_refine_ls_shift/su_max 0.000
_refine_ls_shift/su_mean 0.000
_refine_ls_structure_factor_coef Fsqd
_refine_ls_weighting_details 'w=1/[\s^2^(Fo^2^)+(0.0543P)^2^] where P=(Fo^2^+2Fc^2^)/3'
_refine_ls_weighting_scheme calc
_refine_ls_wR_factor_gt 0.0986
_refine_ls_wR_factor_ref 0.0989
_reflns_Friedel_coverage 0.998
_reflns_Friedel_fraction_full 0.998
_reflns_Friedel_fraction_max 0.987
_reflns_number_gt 4854
_reflns_number_total 4954
_reflns_threshold_expression 'I > 2\s(I)'
_cod_data_source_file c6dt02955h2.cif
_cod_data_source_block Comp2
_cod_depositor_comments 'Adding full bibliography for 7040554--7040558.cif.'
_cod_database_code 7040555
_shelx_shelxl_version_number 2014/7
_shelx_space_group_comment
;
The symmetry employed for this shelxl refinement is uniquely defined
by the following loop, which should always be used as a source of
symmetry information in preference to the above space-group names.
They are only intended as comments.
;
_shelx_estimated_absorpt_t_min 0.591
_shelx_estimated_absorpt_t_max 0.591

loop_
_space_group_symop_operation_xyz
'x, y, z'
'x, -y, z+1/2'
'x+1/2, y+1/2, z'
'x+1/2, -y+1/2, z+1/2'

loop_
_atom_site_label
_atom_site_type_symbol
_atom_site_fract_x
_atom_site_fract_y
_atom_site_fract_z
_atom_site_U_iso_or_equiv
_atom_site_adp_type
_atom_site_occupancy
_atom_site_site_symmetry_order
_atom_site_calc_flag
_atom_site_refinement_flags_posn
_atom_site_refinement_flags_adp
Cr1 Cr 0.21720(4) 0.73824(5) 0.37688(4) 0.01327(16) Uani 1 1 d . .
Zn1 Zn 0.55670(3) 0.64518(4) 0.29047(3) 0.01503(14) Uani 1 1 d . .
O1 O 0.3393(2) 0.6880(3) 0.4371(2) 0.0178(6) Uani 1 1 d . .
O2 O 0.2799(2) 0.7216(3) 0.2674(2) 0.0170(6) Uani 1 1 d . .
O3 O 0.4816(3) 0.6500(2) 0.4058(2) 0.0196(8) Uani 1 1 d . .
O4 O 0.4215(2) 0.6929(3) 0.2300(2) 0.0190(6) Uani 1 1 d . .
O5 O 0.2510(2) 0.9044(3) 0.3852(2) 0.0166(6) Uani 1 1 d . .
O6 O 0.1015(2) 0.7980(3) 0.3109(2) 0.0178(6) Uani 1 1 d . .
O7 O 0.1831(2) 1.0775(3) 0.3574(2) 0.0202(6) Uani 1 1 d . .
O8 O 0.0288(2) 0.9658(3) 0.2821(2) 0.0197(6) Uani 1 1 d . .
O9 O 0.1656(2) 0.7461(3) 0.4903(2) 0.0180(7) Uani 1 1 d . .
O10 O 0.1670(2) 0.5804(2) 0.3735(2) 0.0177(6) Uani 1 1 d . .
O11 O 0.0840(3) 0.6429(3) 0.5771(2) 0.0249(7) Uani 1 1 d . .
O12 O 0.0799(2) 0.4666(2) 0.4497(2) 0.0234(7) Uani 1 1 d . .
O13 O 0.6021(3) 0.6446(2) 0.1684(3) 0.0208(8) Uani 1 1 d . .
O14 O 0.6035(2) 0.8071(3) 0.3157(2) 0.0184(6) Uani 1 1 d . .
N1 N 0.4799(3) 0.0444(3) 0.1150(3) 0.0216(8) Uani 1 1 d . .
H1 H 0.5249 -0.0022 0.0851 0.026 Uiso 1 1 calc R U
N2 N 0.3652(3) 0.1604(3) 0.1914(3) 0.0206(8) Uani 1 1 d . .
C1 C 0.3992(3) 0.6762(3) 0.3845(3) 0.0155(7) Uani 1 1 d . .
C2 C 0.3656(3) 0.6990(3) 0.2841(3) 0.0161(8) Uani 1 1 d . .
C3 C 0.1844(3) 0.9709(3) 0.3560(3) 0.0143(7) Uani 1 1 d . .
C4 C 0.0967(3) 0.9072(4) 0.3121(3) 0.0161(8) Uani 1 1 d . .
C5 C 0.1232(3) 0.6556(3) 0.5093(3) 0.0184(9) Uani 1 1 d . .
C6 C 0.1215(3) 0.5562(3) 0.4393(3) 0.0165(8) Uani 1 1 d . .
C7 C 0.5061(5) 0.1712(5) 0.1132(5) 0.0392(13) Uani 1 1 d . .
H7 H 0.5154 0.1949 0.0517 0.047 Uiso 1 1 calc R U
H7A H 0.5638 0.1856 0.1537 0.047 Uiso 1 1 calc R U
C8 C 0.4254(4) 0.2393(4) 0.1451(4) 0.0284(10) Uani 1 1 d . .
H8 H 0.4500 0.3013 0.1869 0.034 Uiso 1 1 calc R U
H8A H 0.3885 0.2760 0.0929 0.034 Uiso 1 1 calc R U
C9 C 0.3873(4) 0.0261(6) 0.0680(4) 0.0417(14) Uani 1 1 d . .
H9 H 0.3749 -0.0579 0.0604 0.050 Uiso 1 1 calc R U
H9A H 0.3819 0.0622 0.0078 0.050 Uiso 1 1 calc R U
C10 C 0.3172(3) 0.0812(5) 0.1239(4) 0.0333(11) Uani 1 1 d . .
H10 H 0.2702 0.1245 0.0840 0.040 Uiso 1 1 calc R U
H10A H 0.2856 0.0198 0.1544 0.040 Uiso 1 1 calc R U
C11 C 0.4860(4) 0.0100(5) 0.2111(4) 0.0399(13) Uani 1 1 d . .
H11 H 0.5507 0.0146 0.2398 0.048 Uiso 1 1 calc R U
H11A H 0.4643 -0.0706 0.2162 0.048 Uiso 1 1 calc R U
C12 C 0.4249(3) 0.0938(4) 0.2580(3) 0.0242(9) Uani 1 1 d . .
H12 H 0.3868 0.0492 0.2958 0.029 Uiso 1 1 calc R U
H12A H 0.4645 0.1473 0.2974 0.029 Uiso 1 1 calc R U
O15 O 0.0862(3) 0.9561(4) 0.0640(3) 0.0449(11) Uani 1 1 d D .
H15A H 0.066(6) 0.906(5) 0.025(4) 0.067 Uiso 1 1 d D U
H15B H 0.090(7) 1.011(5) 0.026(4) 0.067 Uiso 1 1 d D U
O16 O 0.7251(4) 0.3030(5) 0.0849(3) 0.0500(12) Uani 1 1 d D .
H16A H 0.756(6) 0.264(7) 0.051(6) 0.075 Uiso 1 1 d D U
H16B H 0.688(6) 0.253(6) 0.099(6) 0.075 Uiso 1 1 d D U
O17 O 0.2746(2) 0.3178(3) 0.2796(3) 0.0293(8) Uani 1 1 d . .
H17 H 0.2957 0.2632 0.2514 0.044 Uiso 1 1 calc R U
O18 O 0.3391(4) 0.2703(5) 0.4645(4) 0.0580(14) Uani 1 1 d . .
H18 H 0.3174 0.2755 0.4101 0.087 Uiso 1 1 calc R U
C13 C 0.2878(4) 0.4250(4) 0.2349(5) 0.0376(13) Uani 1 1 d . .
H13 H 0.2547 0.4869 0.2619 0.056 Uiso 1 1 calc R U
H13A H 0.2641 0.4179 0.1711 0.056 Uiso 1 1 calc R U
H13B H 0.3537 0.4435 0.2411 0.056 Uiso 1 1 calc R U
C14 C 0.3975(7) 0.3648(8) 0.4881(6) 0.061(2) Uani 1 1 d . .
H14 H 0.3635 0.4371 0.4745 0.092 Uiso 1 1 calc R U
H14A H 0.4501 0.3617 0.4538 0.092 Uiso 1 1 calc R U
H14B H 0.4196 0.3616 0.5524 0.092 Uiso 1 1 calc R U

loop_
_atom_site_aniso_label
_atom_site_aniso_U_11
_atom_site_aniso_U_22
_atom_site_aniso_U_33
_atom_site_aniso_U_23
_atom_site_aniso_U_13
_atom_site_aniso_U_12
Cr1 0.0156(3) 0.0109(3) 0.0128(3) 0.0003(2) -0.0004(2) 0.0005(2)
Zn1 0.0172(2) 0.0121(2) 0.0152(2) 0.00065(16) 0.00008(16) 0.00109(16)
O1 0.0188(14) 0.0204(15) 0.0134(14) 0.0025(11) -0.0012(11) 0.0015(11)
O2 0.0180(15) 0.0175(14) 0.0148(16) 0.0024(11) -0.0006(12) 0.0040(11)
O3 0.0222(18) 0.0222(17) 0.0139(17) 0.0039(11) -0.0003(14) 0.0035(11)
O4 0.0199(15) 0.0210(15) 0.0157(15) 0.0027(11) 0.0007(12) 0.0022(11)
O5 0.0159(13) 0.0122(14) 0.0208(15) 0.0026(11) -0.0011(11) -0.0004(10)
O6 0.0186(14) 0.0121(13) 0.0214(15) -0.0004(12) -0.0020(12) -0.0017(11)
O7 0.0233(15) 0.0127(14) 0.0233(16) -0.0004(12) -0.0025(12) 0.0001(11)
O8 0.0178(14) 0.0155(14) 0.0250(16) 0.0014(12) -0.0011(12) -0.0003(11)
O9 0.0251(17) 0.0131(14) 0.0162(16) -0.0049(11) 0.0042(13) -0.0031(11)
O10 0.0245(15) 0.0122(13) 0.0166(15) 0.0000(11) 0.0030(12) 0.0001(11)
O11 0.0351(19) 0.0200(16) 0.0213(17) -0.0069(12) 0.0106(15) -0.0074(12)
O12 0.0341(17) 0.0143(14) 0.0232(16) -0.0047(11) 0.0084(13) -0.0066(12)
O13 0.0263(19) 0.0180(17) 0.0184(18) 0.0000(11) 0.0037(14) 0.0013(11)
O14 0.0236(15) 0.0116(14) 0.0198(15) -0.0031(11) 0.0020(12) -0.0007(11)
N1 0.0229(18) 0.0202(17) 0.022(2) -0.0021(14) 0.0044(15) 0.0067(14)
N2 0.0188(18) 0.0220(17) 0.0196(19) -0.0047(14) -0.0024(15) 0.0041(13)
C1 0.0172(19) 0.0123(17) 0.016(2) 0.0020(15) -0.0014(15) -0.0003(14)
C2 0.024(2) 0.0097(17) 0.0143(19) 0.0008(14) -0.0003(16) 0.0013(14)
C3 0.0161(18) 0.0142(18) 0.0125(18) 0.0006(14) 0.0015(14) -0.0004(14)
C4 0.0172(19) 0.0133(19) 0.017(2) 0.0021(15) 0.0013(15) -0.0009(14)
C5 0.029(2) 0.0128(19) 0.013(2) 0.0002(14) 0.0009(17) -0.0002(15)
C6 0.021(2) 0.0139(18) 0.014(2) -0.0011(14) 0.0013(16) 0.0023(14)
C7 0.046(3) 0.027(2) 0.048(4) -0.003(2) 0.019(3) 0.000(2)
C8 0.045(3) 0.016(2) 0.025(2) 0.0043(17) 0.010(2) 0.0085(18)
C9 0.027(2) 0.055(4) 0.041(3) -0.029(3) -0.005(2) 0.005(2)
C10 0.020(2) 0.038(3) 0.040(3) -0.019(2) -0.003(2) 0.0040(18)
C11 0.049(3) 0.045(3) 0.024(3) 0.002(2) -0.001(2) 0.026(3)
C12 0.035(2) 0.019(2) 0.018(2) 0.0022(16) 0.0010(18) 0.0060(17)
O15 0.045(2) 0.041(2) 0.043(2) -0.0247(19) -0.017(2) 0.0126(18)
O16 0.057(3) 0.061(3) 0.029(2) 0.006(2) -0.001(2) 0.028(2)
O17 0.0261(17) 0.0256(17) 0.037(2) -0.0132(15) 0.0073(15) -0.0019(13)
O18 0.063(3) 0.074(4) 0.035(2) -0.002(2) -0.004(2) -0.028(3)
C13 0.032(3) 0.024(2) 0.060(4) -0.013(2) 0.016(3) -0.0023(19)
C14 0.070(5) 0.067(5) 0.044(4) 0.008(3) -0.002(4) -0.030(4)

loop_
_atom_type_symbol
_atom_type_description
_atom_type_scat_dispersion_real
_atom_type_scat_dispersion_imag
_atom_type_scat_source
C C 0.0033 0.0016 'International Tables Vol C Tables 4.2.6.8 and 6.1.1.4'
H H 0.0000 0.0000 'International Tables Vol C Tables 4.2.6.8 and 6.1.1.4'
N N 0.0061 0.0033 'International Tables Vol C Tables 4.2.6.8 and 6.1.1.4'
O O 0.0106 0.0060 'International Tables Vol C Tables 4.2.6.8 and 6.1.1.4'
Cr Cr 0.3209 0.6236 'International Tables Vol C Tables 4.2.6.8 and 6.1.1.4'
Zn Zn 0.2839 1.4301 'International Tables Vol C Tables 4.2.6.8 and 6.1.1.4'

loop_
_geom_angle_atom_site_label_1
_geom_angle_atom_site_label_2
_geom_angle_atom_site_label_3
_geom_angle
_geom_angle_site_symmetry_1
_geom_angle_site_symmetry_3
O9 Cr1 O10 83.14(13) . .
O9 Cr1 O6 91.15(15) . .
O10 Cr1 O6 91.00(13) . .
O9 Cr1 O5 91.20(13) . .
O10 Cr1 O5 171.97(14) . .
O6 Cr1 O5 83.39(13) . .
O9 Cr1 O1 92.35(14) . .
O10 Cr1 O1 93.00(13) . .
O6 Cr1 O1 174.98(13) . .
O5 Cr1 O1 92.93(13) . .
O9 Cr1 O2 174.47(15) . .
O10 Cr1 O2 95.67(13) . .
O6 Cr1 O2 94.28(13) . .
O5 Cr1 O2 90.49(13) . .
O1 Cr1 O2 82.30(13) . .
O14 Zn1 O13 91.76(13) . .
O14 Zn1 O8 169.12(12) . 3_545
O13 Zn1 O8 91.49(12) . 3_545
O14 Zn1 O7 89.87(12) . 3_545
O13 Zn1 O7 93.53(14) . 3_545
O8 Zn1 O7 79.56(12) 3_545 3_545
O14 Zn1 O4 96.58(13) . .
O13 Zn1 O4 90.45(14) . .
O8 Zn1 O4 93.78(12) 3_545 .
O7 Zn1 O4 172.31(12) 3_545 .
O14 Zn1 O3 91.19(12) . .
O13 Zn1 O3 168.68(14) . .
O8 Zn1 O3 87.64(12) 3_545 .
O7 Zn1 O3 97.41(13) 3_545 .
O4 Zn1 O3 78.35(13) . .
C1 O1 Cr1 113.8(3) . .
C2 O2 Cr1 113.7(3) . .
C1 O3 Zn1 111.9(3) . .
C2 O4 Zn1 113.0(3) . .
C3 O5 Cr1 112.8(3) . .
C4 O6 Cr1 112.8(3) . .
C3 O7 Zn1 111.8(3) . 3_455
C4 O8 Zn1 111.9(3) . 3_455
C5 O9 Cr1 114.5(3) . .
C6 O10 Cr1 114.2(3) . .
C9 N1 C11 111.6(5) . .
C9 N1 C7 110.7(5) . .
C11 N1 C7 106.9(4) . .
C9 N1 H1 109.2 . .
C11 N1 H1 109.2 . .
C7 N1 H1 109.2 . .
C12 N2 C10 109.6(4) . .
C12 N2 C8 107.5(4) . .
C10 N2 C8 108.4(4) . .
O3 C1 O1 126.4(4) . .
O3 C1 C2 118.0(4) . .
O1 C1 C2 115.6(3) . .
O4 C2 O2 127.1(4) . .
O4 C2 C1 118.7(3) . .
O2 C2 C1 114.2(4) . .
O7 C3 O5 127.5(4) . .
O7 C3 C4 117.9(4) . .
O5 C3 C4 114.6(3) . .
O8 C4 O6 125.7(4) . .
O8 C4 C3 118.6(3) . .
O6 C4 C3 115.7(3) . .
O11 C5 O9 125.1(4) . .
O11 C5 C6 119.9(4) . .
O9 C5 C6 115.0(4) . .
O12 C6 O10 126.6(4) . .
O12 C6 C5 120.3(4) . .
O10 C6 C5 113.1(4) . .
N1 C7 C8 106.3(4) . .
N1 C7 H7 110.5 . .
C8 C7 H7 110.5 . .
N1 C7 H7A 110.5 . .
C8 C7 H7A 110.5 . .
H7 C7 H7A 108.7 . .
N2 C8 C7 110.6(4) . .
N2 C8 H8 109.5 . .
C7 C8 H8 109.5 . .
N2 C8 H8A 109.5 . .
C7 C8 H8A 109.5 . .
H8 C8 H8A 108.1 . .
N1 C9 C10 108.4(4) . .
N1 C9 H9 110.0 . .
C10 C9 H9 110.0 . .
N1 C9 H9A 110.0 . .
C10 C9 H9A 110.0 . .
H9 C9 H9A 108.4 . .
N2 C10 C9 109.8(4) . .
N2 C10 H10 109.7 . .
C9 C10 H10 109.7 . .
N2 C10 H10A 109.7 . .
C9 C10 H10A 109.7 . .
H10 C10 H10A 108.2 . .
N1 C11 C12 107.8(4) . .
N1 C11 H11 110.1 . .
C12 C11 H11 110.1 . .
N1 C11 H11A 110.1 . .
C12 C11 H11A 110.1 . .
H11 C11 H11A 108.5 . .
N2 C12 C11 110.4(4) . .
N2 C12 H12 109.6 . .
C11 C12 H12 109.6 . .
N2 C12 H12A 109.6 . .
C11 C12 H12A 109.6 . .
H12 C12 H12A 108.1 . .
H15A O15 H15B 96(5) . .
H16A O16 H16B 101(6) . .
C13 O17 H17 109.5 . .
C14 O18 H18 109.5 . .
O17 C13 H13 109.5 . .
O17 C13 H13A 109.5 . .
H13 C13 H13A 109.5 . .
O17 C13 H13B 109.5 . .
H13 C13 H13B 109.5 . .
H13A C13 H13B 109.5 . .
O18 C14 H14 109.5 . .
O18 C14 H14A 109.5 . .
H14 C14 H14A 109.5 . .
O18 C14 H14B 109.5 . .
H14 C14 H14B 109.5 . .
H14A C14 H14B 109.5 . .

loop_
_geom_bond_atom_site_label_1
_geom_bond_atom_site_label_2
_geom_bond_distance
_geom_bond_site_symmetry_2
Cr1 O9 1.950(3) .
Cr1 O10 1.963(3) .
Cr1 O6 1.975(3) .
Cr1 O5 1.982(3) .
Cr1 O1 1.984(3) .
Cr1 O2 1.990(3) .
Zn1 O14 2.011(3) .
Zn1 O13 2.027(4) .
Zn1 O8 2.112(3) 3_545
Zn1 O7 2.139(3) 3_545
Zn1 O4 2.143(3) .
Zn1 O3 2.166(4) .
O1 C1 1.259(5) .
O2 C2 1.275(5) .
O3 C1 1.245(6) .
O4 C2 1.226(5) .
O5 C3 1.275(5) .
O6 C4 1.264(6) .
O7 C3 1.231(5) .
O7 Zn1 2.139(3) 3_455
O8 C4 1.238(5) .
O8 Zn1 2.112(3) 3_455
O9 C5 1.266(6) .
O10 C6 1.289(6) .
O11 C5 1.238(6) .
O12 C6 1.221(5) .
N1 C9 1.462(7) .
N1 C11 1.489(7) .
N1 C7 1.515(7) .
N1 H1 1.0000 .
N2 C12 1.461(6) .
N2 C10 1.474(6) .
N2 C8 1.498(7) .
C1 C2 1.548(5) .
C3 C4 1.552(5) .
C5 C6 1.555(6) .
C7 C8 1.544(7) .
C7 H7 0.9900 .
C7 H7A 0.9900 .
C8 H8 0.9900 .
C8 H8A 0.9900 .
C9 C10 1.543(7) .
C9 H9 0.9900 .
C9 H9A 0.9900 .
C10 H10 0.9900 .
C10 H10A 0.9900 .
C11 C12 1.546(7) .
C11 H11 0.9900 .
C11 H11A 0.9900 .
C12 H12 0.9900 .
C12 H12A 0.9900 .
O15 H15A 0.85(3) .
O15 H15B 0.86(3) .
O16 H16A 0.85(3) .
O16 H16B 0.83(3) .
O17 C13 1.433(7) .
O17 H17 0.8400 .
O18 C14 1.404(9) .
O18 H18 0.8400 .
C13 H13 0.9800 .
C13 H13A 0.9800 .
C13 H13B 0.9800 .
C14 H14 0.9800 .
C14 H14A 0.9800 .
C14 H14B 0.9800 .

loop_
_geom_torsion_atom_site_label_1
_geom_torsion_atom_site_label_2
_geom_torsion_atom_site_label_3
_geom_torsion_atom_site_label_4
_geom_torsion
_geom_torsion_site_symmetry_1
Zn1 O3 C1 O1 -178.5(3) .
Zn1 O3 C1 C2 0.5(4) .
Cr1 O1 C1 O3 177.1(3) .
Cr1 O1 C1 C2 -1.9(4) .
Zn1 O4 C2 O2 -177.5(3) .
Zn1 O4 C2 C1 1.8(4) .
Cr1 O2 C2 O4 -174.2(3) .
Cr1 O2 C2 C1 6.5(4) .
O3 C1 C2 O4 -1.6(5) .
O1 C1 C2 O4 177.5(4) .
O3 C1 C2 O2 177.8(4) .
O1 C1 C2 O2 -3.1(5) .
Zn1 O7 C3 O5 175.7(4) 3_455
Zn1 O7 C3 C4 -2.7(5) 3_455
Cr1 O5 C3 O7 175.5(4) .
Cr1 O5 C3 C4 -6.1(4) .
Zn1 O8 C4 O6 -175.7(3) 3_455
Zn1 O8 C4 C3 4.8(5) 3_455
Cr1 O6 C4 O8 -173.9(4) .
Cr1 O6 C4 C3 5.6(4) .
O7 C3 C4 O8 -1.5(6) .
O5 C3 C4 O8 179.9(4) .
O7 C3 C4 O6 179.0(4) .
O5 C3 C4 O6 0.4(5) .
Cr1 O9 C5 O11 -178.8(4) .
Cr1 O9 C5 C6 0.6(5) .
Cr1 O10 C6 O12 176.0(4) .
Cr1 O10 C6 C5 -4.1(4) .
O11 C5 C6 O12 1.7(7) .
O9 C5 C6 O12 -177.7(4) .
O11 C5 C6 O10 -178.2(4) .
O9 C5 C6 O10 2.4(6) .
C9 N1 C7 C8 50.3(6) .
C11 N1 C7 C8 -71.5(5) .
C12 N2 C8 C7 49.8(6) .
C10 N2 C8 C7 -68.6(5) .
N1 C7 C8 N2 16.7(6) .
C11 N1 C9 C10 49.6(6) .
C7 N1 C9 C10 -69.3(6) .
C12 N2 C10 C9 -67.5(6) .
C8 N2 C10 C9 49.6(6) .
N1 C9 C10 N2 15.5(7) .
C9 N1 C11 C12 -66.3(6) .
C7 N1 C11 C12 54.9(6) .
C10 N2 C12 C11 50.2(6) .
C8 N2 C12 C11 -67.5(5) .
N1 C11 C12 N2 13.3(6) .
